data_2214101
loop_
_publ_author_name
'B. Thimme Gowda'
'Ingrid Svoboda'
'Hartmut Fuess'

_publ_section_title
;
 <i>N</i>-(2,6-Dimethylphenyl)-2,2,2-trimethylacetamide
;
_journal_coeditor_code BT2405
_journal_issue 7
_journal_name_full 'Acta Crystallographica Section E'
_journal_page_first o3324
_journal_page_last o3324
_journal_paper_doi 10.1107/S1600536807030395
_journal_volume 63
_journal_year 2007
_chemical_formula_iupac 'C13 H19 N O'
_chemical_formula_moiety 'C13 H19 N O'
_chemical_formula_sum 'C13 H19 N O'
_chemical_formula_weight 205.29
_chemical_name_systematic
;
<i>N</i>-(2,6-Dimethylphenyl)-2,2,2-trimethylacetamide
;
_space_group_IT_number 2
_symmetry_cell_setting triclinic
_symmetry_space_group_name_Hall '-P 1'
_symmetry_space_group_name_H-M 'P -1'
_atom_sites_solution_hydrogens geom
_atom_sites_solution_primary direct
_atom_sites_solution_secondary difmap
_audit_creation_method SHELXL-97
_cell_angle_alpha 70.004(8)
_cell_angle_beta 89.800(7)
_cell_angle_gamma 81.487(7)
_cell_formula_units_Z 8
_cell_length_a 10.7990(10)
_cell_length_b 15.3300(10)
_cell_length_c 16.1730(10)
_cell_measurement_reflns_used 4489
_cell_measurement_temperature 100(2)
_cell_measurement_theta_max 21.906
_cell_measurement_theta_min 2.218
_cell_volume 2485.1(3)
_computing_cell_refinement
;
CrysAlis RED (Oxford Diffraction, 2006)
;
_computing_data_collection
;
CrysAlis CCD (Oxford Diffraction, 2006)
;
_computing_data_reduction
;
CrysAlis RED
;
_computing_molecular_graphics
;
PLATON (Spek 2003) and ORTEP-3 (Farrugia, 1997)
;
_computing_publication_material SHELXL97
_computing_structure_refinement 'SHELXL97 (Sheldrick, 1997)'
_computing_structure_solution 'SHELXS97 (Sheldrick, 1997)'
_diffrn_ambient_temperature 100(2)
_diffrn_detector_area_resol_mean 8.4012
_diffrn_measured_fraction_theta_full 0.995
_diffrn_measured_fraction_theta_max 0.995
_diffrn_measurement_device_type
;
Oxford Diffraction Xcalibur diffractometer with a Sapphire CCD detector
;
_diffrn_measurement_method
;
Rotation method data acquisition using \w and \f
;
_diffrn_radiation_monochromator graphite
_diffrn_radiation_source 'Enhance (Mo) X-ray Source'
_diffrn_radiation_type MoK\a
_diffrn_radiation_wavelength 0.71073
_diffrn_reflns_av_R_equivalents 0.0564
_diffrn_reflns_av_sigmaI/netI 0.1447
_diffrn_reflns_limit_h_max 13
_diffrn_reflns_limit_h_min -12
_diffrn_reflns_limit_k_max 19
_diffrn_reflns_limit_k_min -19
_diffrn_reflns_limit_l_max 19
_diffrn_reflns_limit_l_min -20
_diffrn_reflns_number 26845
_diffrn_reflns_theta_full 26.37
_diffrn_reflns_theta_max 26.37
_diffrn_reflns_theta_min 2.36
_diffrn_standards_decay_% 0
_exptl_absorpt_coefficient_mu 0.069
_exptl_absorpt_correction_T_max 0.9891
_exptl_absorpt_correction_T_min 0.9757
_exptl_absorpt_correction_type multi-scan
_exptl_absorpt_process_details '(CrysAlis RED; Oxford Diffraction, 2006)'
_exptl_crystal_colour colourless
_exptl_crystal_density_diffrn 1.097
_exptl_crystal_density_method 'not measured'
_exptl_crystal_description Prism
_exptl_crystal_F_000 896
_exptl_crystal_size_max 0.36
_exptl_crystal_size_mid 0.16
_exptl_crystal_size_min 0.16
_refine_diff_density_max 0.211
_refine_diff_density_min -0.215
_refine_ls_extinction_coef 0.0018(4)
_refine_ls_extinction_expression Fc^*^=kFc[1+0.001xFc^2^\l^3^/sin(2\q)]^-1/4^
_refine_ls_extinction_method SHELXL97
_refine_ls_goodness_of_fit_ref 0.967
_refine_ls_hydrogen_treatment mixed
_refine_ls_matrix_type full
_refine_ls_number_parameters 571
_refine_ls_number_reflns 10127
_refine_ls_number_restraints 0
_refine_ls_restrained_S_all 0.967
_refine_ls_R_factor_all 0.1696
_refine_ls_R_factor_gt 0.0538
_refine_ls_shift/su_max 0.000
_refine_ls_shift/su_mean 0.000
_refine_ls_structure_factor_coef Fsqd
_refine_ls_weighting_details 'calc w=1/[\s^2^(Fo^2^)+(0.0492P)^2^] where P=(Fo^2^+2Fc^2^)/3'
_refine_ls_weighting_scheme calc
_refine_ls_wR_factor_gt 0.0884
_refine_ls_wR_factor_ref 0.1190
_reflns_number_gt 4638
_reflns_number_total 10127
_reflns_threshold_expression I>2\s(I)
_cod_data_source_file bt2405.cif
_cod_data_source_block I
_cod_depositor_comments
;
The following automatic conversions were performed:
'_symmetry_cell_setting' value 'Triclinic' changed to 'triclinic'
according to '/home/saulius/struct/CIF-dictionaries/cif_core.dic'
dictionary named 'cif_core.dic' version 2.4.1 from 2010-06-29.

Automatic conversion script
Id: cif_fix_enum 1527 2010-12-29 10:47:43Z saulius 

The following automatic conversions were performed:

'_symmetry_cell_setting' value 'Triclinic' changed to 'triclinic'
according to /home/saulius/struct/CIF-dictionaries/cif_core.dic
dictionary named 'cif_core.dic' version 2.4.1 from 2010-06-29.

Automatic conversion script
Id: cif_fix_values 1715 2011-07-08 13:25:40Z adriana 
;
_cod_database_code 2214101
_cod_database_fobs_code 2214101

loop_
_symmetry_equiv_pos_as_xyz
'x, y, z'
'-x, -y, -z'

loop_
_atom_site_type_symbol
_atom_site_label
_atom_site_fract_x
_atom_site_fract_y
_atom_site_fract_z
_atom_site_U_iso_or_equiv
_atom_site_adp_type
_atom_site_calc_flag
_atom_site_refinement_flags
_atom_site_occupancy
C C1 0.0649(2) 0.14871(14) 0.78936(14) 0.0315(6) Uani d . 1
C C2 0.0007(2) 0.12608(15) 0.86686(16) 0.0389(6) Uani d . 1
C C3 0.0677(3) 0.11314(16) 0.94468(15) 0.0488(7) Uani d . 1
H H3 0.0267 0.0973 0.9987 0.059 Uiso calc R 1
C C4 0.1927(3) 0.12295(16) 0.94443(18) 0.0518(8) Uani d . 1
H H4 0.2368 0.1151 0.9979 0.062 Uiso calc R 1
C C5 0.2535(3) 0.14408(15) 0.86678(18) 0.0465(7) Uani d . 1
H H5 0.3399 0.1497 0.8674 0.056 Uiso calc R 1
C C6 0.1912(2) 0.15735(14) 0.78768(15) 0.0332(6) Uani d . 1
C C7 -0.00024(19) 0.10499(15) 0.66636(13) 0.0256(5) Uani d . 1
C C8 -0.07001(19) 0.13618(14) 0.57685(13) 0.0249(5) Uani d . 1
C C9 -0.1353(2) 0.11504(17) 0.86599(15) 0.0536(7) Uani d . 1
H H9A -0.1451 0.0640 0.8442 0.064 Uiso calc R 1
H H9B -0.1846 0.1738 0.8273 0.064 Uiso calc R 1
H H9C -0.1648 0.1001 0.9259 0.064 Uiso calc R 1
C C10 0.2571(2) 0.17881(15) 0.70316(15) 0.0462(7) Uani d . 1
H H10A 0.2171 0.2394 0.6614 0.055 Uiso calc R 1
H H10B 0.2521 0.1294 0.6782 0.055 Uiso calc R 1
H H10C 0.3453 0.1816 0.7145 0.055 Uiso calc R 1
C C11 0.0291(2) 0.15985(15) 0.50841(13) 0.0400(6) Uani d . 1
H H11A 0.0941 0.1048 0.5189 0.048 Uiso calc R 1
H H11B 0.0672 0.2123 0.5132 0.048 Uiso calc R 1
H H11C -0.0102 0.1777 0.4493 0.048 Uiso calc R 1
C C12 -0.1291(2) 0.05423(14) 0.57049(14) 0.0369(6) Uani d . 1
H H12A -0.1917 0.0389 0.6151 0.044 Uiso calc R 1
H H12B -0.0639 -0.0006 0.5805 0.044 Uiso calc R 1
H H12C -0.1697 0.0717 0.5118 0.044 Uiso calc R 1
C C13 -0.1715(2) 0.22187(15) 0.56060(15) 0.0435(7) Uani d . 1
H H13A -0.1327 0.2756 0.5610 0.052 Uiso calc R 1
H H13B -0.2316 0.2081 0.6071 0.052 Uiso calc R 1
H H13C -0.2151 0.2368 0.5033 0.052 Uiso calc R 1
C C14 0.61128(18) 0.06586(13) 0.22279(14) 0.0250(5) Uani d . 1
C C15 0.5538(2) 0.05535(14) 0.15060(14) 0.0281(6) Uani d . 1
C C16 0.4501(2) 0.00871(14) 0.16555(15) 0.0355(6) Uani d . 1
H H16 0.4090 0.0007 0.1174 0.043 Uiso calc R 1
C C17 0.4061(2) -0.02609(15) 0.24876(16) 0.0403(6) Uani d . 1
H H17 0.3360 -0.0585 0.2577 0.048 Uiso calc R 1
C C18 0.4640(2) -0.01373(15) 0.31906(15) 0.0355(6) Uani d . 1
H H18 0.4330 -0.0376 0.3762 0.043 Uiso calc R 1
C C19 0.5669(2) 0.03308(14) 0.30732(14) 0.0291(6) Uani d . 1
C C20 0.7244(2) 0.20128(15) 0.17613(13) 0.0230(5) Uani d . 1
C C21 0.85034(19) 0.23408(13) 0.18171(13) 0.0231(5) Uani d . 1
C C22 0.6029(2) 0.09186(14) 0.06028(13) 0.0375(6) Uani d . 1
H H22A 0.6910 0.0641 0.0617 0.045 Uiso calc R 1
H H22B 0.5961 0.1604 0.0413 0.045 Uiso calc R 1
H H22C 0.5537 0.0750 0.0189 0.045 Uiso calc R 1
C C23 0.6297(2) 0.04825(15) 0.38334(13) 0.0362(6) Uani d . 1
H H23A 0.6244 0.1158 0.3717 0.043 Uiso calc R 1
H H23B 0.7179 0.0191 0.3902 0.043 Uiso calc R 1
H H23C 0.5875 0.0197 0.4375 0.043 Uiso calc R 1
C C24 0.88453(19) 0.21409(14) 0.27880(13) 0.0327(6) Uani d . 1
H H24A 0.8987 0.1461 0.3103 0.039 Uiso calc R 1
H H24B 0.8158 0.2436 0.3047 0.039 Uiso calc R 1
H H24C 0.9610 0.2398 0.2837 0.039 Uiso calc R 1
C C25 0.9524(2) 0.18120(15) 0.14211(14) 0.0402(6) Uani d . 1
H H25A 0.9301 0.1950 0.0797 0.048 Uiso calc R 1
H H25B 0.9590 0.1135 0.1738 0.048 Uiso calc R 1
H H25C 1.0329 0.2014 0.1476 0.048 Uiso calc R 1
C C26 0.83978(19) 0.33891(13) 0.13096(13) 0.0308(6) Uani d . 1
H H26A 0.7719 0.3730 0.1536 0.037 Uiso calc R 1
H H26B 0.8217 0.3511 0.0683 0.037 Uiso calc R 1
H H26C 0.9190 0.3601 0.1383 0.037 Uiso calc R 1
C C27 0.41393(18) 0.29916(14) 0.30430(13) 0.0228(5) Uani d . 1
C C28 0.34897(19) 0.23532(14) 0.36472(14) 0.0273(5) Uani d . 1
C C29 0.3737(2) 0.21754(15) 0.45409(14) 0.0356(6) Uani d . 1
H H29 0.3305 0.1747 0.4967 0.043 Uiso calc R 1
C C30 0.4598(2) 0.26134(16) 0.48133(15) 0.0400(6) Uani d . 1
H H30 0.4764 0.2478 0.5425 0.048 Uiso calc R 1
C C31 0.5220(2) 0.32462(15) 0.42045(15) 0.0343(6) Uani d . 1
H H31 0.5808 0.3547 0.4400 0.041 Uiso calc R 1
C C32 0.49984(19) 0.34489(14) 0.33076(14) 0.0267(5) Uani d . 1
C C33 0.2896(2) 0.36453(14) 0.16344(14) 0.0245(5) Uani d . 1
C C34 0.28635(18) 0.37096(13) 0.06697(13) 0.0220(5) Uani d . 1
C C35 0.25744(19) 0.18665(14) 0.33497(14) 0.0371(6) Uani d . 1
H H35A 0.2944 0.1625 0.2901 0.045 Uiso calc R 1
H H35B 0.1808 0.2312 0.3099 0.045 Uiso calc R 1
H H35C 0.2370 0.1343 0.3853 0.045 Uiso calc R 1
C C36 0.5656(2) 0.41565(15) 0.26390(14) 0.0391(6) Uani d . 1
H H36A 0.5053 0.4723 0.2338 0.047 Uiso calc R 1
H H36B 0.6017 0.3886 0.2207 0.047 Uiso calc R 1
H H36C 0.6326 0.4321 0.2938 0.047 Uiso calc R 1
C C37 0.3138(2) 0.27300(14) 0.06025(13) 0.0352(6) Uani d . 1
H H37A 0.2541 0.2342 0.0944 0.042 Uiso calc R 1
H H37B 0.3993 0.2439 0.0837 0.042 Uiso calc R 1
H H37C 0.3056 0.2781 -0.0016 0.042 Uiso calc R 1
C C38 0.38569(19) 0.42933(14) 0.01940(13) 0.0353(6) Uani d . 1
H H38A 0.4688 0.3985 0.0470 0.042 Uiso calc R 1
H H38B 0.3679 0.4922 0.0235 0.042 Uiso calc R 1
H H38C 0.3839 0.4345 -0.0427 0.042 Uiso calc R 1
C C39 0.15722(18) 0.41861(14) 0.02437(13) 0.0313(6) Uani d . 1
H H39A 0.1372 0.4800 0.0316 0.038 Uiso calc R 1
H H39B 0.0945 0.3793 0.0526 0.038 Uiso calc R 1
H H39C 0.1567 0.4272 -0.0385 0.038 Uiso calc R 1
C C40 0.2864(2) 0.58984(14) 0.27000(15) 0.0304(6) Uani d . 1
C C41 0.3581(2) 0.58250(14) 0.34470(14) 0.0304(6) Uani d . 1
C C42 0.4648(2) 0.62495(15) 0.33164(16) 0.0408(6) Uani d . 1
H H42 0.5150 0.6212 0.3813 0.049 Uiso calc R 1
C C43 0.4999(2) 0.67262(16) 0.24805(18) 0.0510(7) Uani d . 1
H H43 0.5735 0.7011 0.2405 0.061 Uiso calc R 1
C C44 0.4275(2) 0.67875(15) 0.17535(16) 0.0443(7) Uani d . 1
H H44 0.4526 0.7109 0.1179 0.053 Uiso calc R 1
C C45 0.3193(2) 0.63888(14) 0.18489(15) 0.0360(6) Uani d . 1
C C46 0.0722(2) 0.57113(15) 0.31516(14) 0.0288(6) Uani d . 1
C C47 -0.0358(2) 0.51674(14) 0.31754(14) 0.0291(6) Uani d . 1
C C48 0.3221(2) 0.52920(15) 0.43530(13) 0.0363(6) Uani d . 1
H H48A 0.3061 0.4671 0.4377 0.044 Uiso calc R 1
H H48B 0.2461 0.5638 0.4495 0.044 Uiso calc R 1
H H48C 0.3904 0.5218 0.4780 0.044 Uiso calc R 1
C C49 0.2376(2) 0.64833(16) 0.10600(14) 0.0472(7) Uani d . 1
H H49A 0.1558 0.6849 0.1077 0.057 Uiso calc R 1
H H49B 0.2262 0.5858 0.1070 0.057 Uiso calc R 1
H H49C 0.2778 0.6804 0.0520 0.057 Uiso calc R 1
C C50 -0.0809(2) 0.53427(16) 0.22283(14) 0.0463(7) Uani d . 1
H H50A -0.0118 0.5129 0.1915 0.056 Uiso calc R 1
H H50B -0.1095 0.6016 0.1929 0.056 Uiso calc R 1
H H50C -0.1503 0.4995 0.2234 0.056 Uiso calc R 1
C C51 -0.1421(2) 0.55081(18) 0.36546(17) 0.0558(8) Uani d . 1
H H51A -0.1702 0.6181 0.3350 0.067 Uiso calc R 1
H H51B -0.1132 0.5401 0.4260 0.067 Uiso calc R 1
H H51C -0.2120 0.5163 0.3664 0.067 Uiso calc R 1
C C52 0.0073(2) 0.41170(14) 0.36543(15) 0.0461(7) Uani d . 1
H H52A 0.0357 0.4011 0.4261 0.055 Uiso calc R 1
H H52B 0.0766 0.3893 0.3348 0.055 Uiso calc R 1
H H52C -0.0626 0.3774 0.3661 0.055 Uiso calc R 1
N N1 -0.00496(17) 0.16643(12) 0.70878(12) 0.0296(5) Uani d . 1
H H1A -0.0395(18) 0.2230(13) 0.6835(13) 0.036 Uiso d . 1
N N2 0.72269(16) 0.10847(12) 0.21176(11) 0.0252(5) Uani d . 1
H H2A 0.7912(18) 0.0703(13) 0.2367(12) 0.030 Uiso d . 1
N N3 0.39556(17) 0.31548(12) 0.21201(12) 0.0257(5) Uani d . 1
H H3A 0.4578(18) 0.2954(14) 0.1876(12) 0.031 Uiso d . 1
N N4 0.17862(18) 0.54433(12) 0.28008(11) 0.0294(5) Uani d . 1
H H4A 0.1836(18) 0.4990(13) 0.2583(12) 0.035 Uiso d . 1
O O1 0.06421(13) 0.02588(9) 0.69633(9) 0.0342(4) Uani d . 1
O O2 0.62806(13) 0.25735(9) 0.14412(9) 0.0283(4) Uani d . 1
O O3 0.20194(13) 0.40129(9) 0.19555(9) 0.0301(4) Uani d . 1
O O4 0.06294(14) 0.63754(10) 0.34287(9) 0.0392(4) Uani d . 1

loop_
_atom_site_aniso_label
_atom_site_aniso_U_11
_atom_site_aniso_U_22
_atom_site_aniso_U_33
_atom_site_aniso_U_12
_atom_site_aniso_U_13
_atom_site_aniso_U_23
C1 0.0514(18) 0.0205(13) 0.0228(15) 0.0053(12) -0.0123(13) -0.0119(11)
C2 0.0454(18) 0.0364(15) 0.0342(17) 0.0095(12) -0.0102(14) -0.0175(13)
C3 0.078(2) 0.0408(16) 0.0255(16) 0.0170(15) -0.0076(15) -0.0195(12)
C4 0.079(2) 0.0352(16) 0.043(2) 0.0090(15) -0.0288(17) -0.0223(14)
C5 0.0647(19) 0.0283(15) 0.0482(18) -0.0031(13) -0.0219(16) -0.0168(13)
C6 0.0444(17) 0.0227(13) 0.0339(16) -0.0035(12) -0.0091(13) -0.0122(11)
C7 0.0280(14) 0.0232(13) 0.0262(14) -0.0066(11) 0.0020(11) -0.0084(11)
C8 0.0314(14) 0.0220(12) 0.0216(13) 0.0026(11) -0.0053(11) -0.0106(10)
C9 0.062(2) 0.0597(18) 0.0350(16) 0.0135(15) 0.0100(14) -0.0200(14)
C10 0.0508(18) 0.0342(15) 0.0525(18) -0.0076(13) -0.0069(14) -0.0132(13)
C11 0.0494(17) 0.0419(15) 0.0237(14) -0.0095(13) -0.0054(12) -0.0039(12)
C12 0.0374(15) 0.0359(14) 0.0425(16) -0.0074(12) -0.0073(12) -0.0191(12)
C13 0.0476(17) 0.0404(15) 0.0435(16) 0.0067(13) -0.0192(13) -0.0209(13)
C14 0.0197(13) 0.0203(12) 0.0331(15) -0.0048(10) -0.0043(11) -0.0063(11)
C15 0.0315(15) 0.0217(13) 0.0296(15) -0.0014(11) -0.0043(12) -0.0082(11)
C16 0.0384(16) 0.0349(14) 0.0373(16) -0.0091(12) -0.0060(13) -0.0163(12)
C17 0.0304(15) 0.0436(16) 0.0504(18) -0.0145(12) 0.0026(14) -0.0170(14)
C18 0.0282(15) 0.0390(15) 0.0375(16) -0.0121(12) 0.0058(12) -0.0084(12)
C19 0.0329(14) 0.0252(13) 0.0257(15) -0.0027(11) -0.0020(12) -0.0052(11)
C20 0.0262(14) 0.0277(14) 0.0149(12) -0.0015(12) 0.0056(10) -0.0085(10)
C21 0.0247(13) 0.0233(13) 0.0202(13) -0.0025(10) 0.0024(10) -0.0067(10)
C22 0.0471(16) 0.0323(14) 0.0326(15) -0.0068(12) -0.0051(12) -0.0101(12)
C23 0.0414(16) 0.0390(15) 0.0267(14) -0.0062(12) 0.0037(12) -0.0096(11)
C24 0.0286(14) 0.0353(14) 0.0340(15) -0.0123(11) -0.0043(11) -0.0088(11)
C25 0.0346(15) 0.0358(15) 0.0482(16) -0.0059(12) 0.0105(12) -0.0120(13)
C26 0.0323(14) 0.0317(14) 0.0286(14) -0.0072(11) 0.0039(11) -0.0098(11)
C27 0.0182(13) 0.0242(13) 0.0261(14) 0.0011(10) -0.0037(10) -0.0106(11)
C28 0.0263(14) 0.0236(13) 0.0311(15) -0.0007(11) 0.0013(11) -0.0098(11)
C29 0.0419(16) 0.0327(14) 0.0258(15) -0.0003(12) 0.0025(12) -0.0044(11)
C30 0.0465(17) 0.0403(16) 0.0299(15) 0.0052(13) -0.0080(13) -0.0127(13)
C31 0.0271(14) 0.0373(15) 0.0421(17) 0.0040(12) -0.0093(12) -0.0217(13)
C32 0.0238(13) 0.0267(13) 0.0278(15) 0.0019(11) -0.0004(11) -0.0094(11)
C33 0.0257(14) 0.0201(13) 0.0282(14) -0.0123(11) -0.0004(12) -0.0054(11)
C34 0.0176(12) 0.0236(12) 0.0256(13) -0.0068(10) 0.0009(10) -0.0081(10)
C35 0.0363(15) 0.0369(14) 0.0399(15) -0.0122(12) 0.0093(12) -0.0128(12)
C36 0.0339(15) 0.0419(15) 0.0473(16) -0.0090(12) 0.0046(12) -0.0216(13)
C37 0.0373(15) 0.0407(15) 0.0313(14) -0.0097(12) 0.0005(11) -0.0157(12)
C38 0.0350(15) 0.0401(15) 0.0283(14) -0.0085(12) 0.0015(11) -0.0078(12)
C39 0.0270(14) 0.0388(14) 0.0255(13) -0.0096(11) -0.0016(11) -0.0059(11)
C40 0.0340(15) 0.0224(13) 0.0356(15) -0.0063(11) -0.0086(12) -0.0103(11)
C41 0.0387(15) 0.0230(13) 0.0311(15) -0.0025(11) -0.0069(12) -0.0124(11)
C42 0.0468(17) 0.0347(15) 0.0417(17) -0.0097(13) -0.0146(13) -0.0126(13)
C43 0.0547(19) 0.0370(16) 0.060(2) -0.0247(14) -0.0106(16) -0.0077(15)
C44 0.0533(18) 0.0355(15) 0.0426(17) -0.0220(14) 0.0007(14) -0.0052(13)
C45 0.0524(18) 0.0242(13) 0.0283(15) -0.0074(12) -0.0103(13) -0.0043(11)
C46 0.0392(16) 0.0222(13) 0.0219(14) 0.0010(12) -0.0115(12) -0.0058(11)
C47 0.0327(14) 0.0291(14) 0.0305(14) 0.0013(11) -0.0011(11) -0.0192(11)
C48 0.0391(16) 0.0378(15) 0.0303(15) 0.0062(12) -0.0107(12) -0.0145(12)
C49 0.0671(19) 0.0420(16) 0.0297(15) -0.0181(14) -0.0052(14) -0.0047(12)
C50 0.0391(16) 0.0617(18) 0.0450(17) -0.0166(13) -0.0035(13) -0.0236(14)
C51 0.0468(18) 0.0698(19) 0.071(2) -0.0114(15) 0.0131(15) -0.0492(16)
C52 0.0481(17) 0.0353(15) 0.0566(17) -0.0143(13) 0.0114(13) -0.0150(13)
N1 0.0423(13) 0.0185(10) 0.0262(12) 0.0040(9) -0.0077(10) -0.0090(9)
N2 0.0234(12) 0.0206(11) 0.0264(11) 0.0008(9) -0.0025(9) -0.0033(9)
N3 0.0206(12) 0.0320(11) 0.0245(12) -0.0006(9) 0.0012(9) -0.0115(9)
N4 0.0345(13) 0.0258(12) 0.0321(12) -0.0047(10) -0.0021(10) -0.0153(9)
O1 0.0420(10) 0.0205(9) 0.0370(10) 0.0055(8) -0.0149(8) -0.0103(7)
O2 0.0247(9) 0.0235(9) 0.0324(9) 0.0020(7) -0.0028(7) -0.0066(7)
O3 0.0275(10) 0.0328(9) 0.0323(9) 0.0011(7) 0.0019(7) -0.0163(8)
O4 0.0534(11) 0.0255(9) 0.0407(10) 0.0008(8) -0.0124(8) -0.0165(8)

loop_
_atom_type_symbol
_atom_type_description
_atom_type_scat_dispersion_real
_atom_type_scat_dispersion_imag
_atom_type_scat_source
C C 0.0033 0.0016 'International Tables Vol C Tables 4.2.6.8 and 6.1.1.4'
H H 0.0000 0.0000 'International Tables Vol C Tables 4.2.6.8 and 6.1.1.4'
N N 0.0061 0.0033 'International Tables Vol C Tables 4.2.6.8 and 6.1.1.4'
O O 0.0106 0.0060 'International Tables Vol C Tables 4.2.6.8 and 6.1.1.4'

loop_
_geom_angle_atom_site_label_1
_geom_angle_atom_site_label_2
_geom_angle_atom_site_label_3
_geom_angle
C6 C1 C2 122.6(2)
C6 C1 N1 119.8(2)
C2 C1 N1 117.6(2)
C3 C2 C1 117.4(2)
C3 C2 C9 121.7(2)
C1 C2 C9 120.9(2)
C4 C3 C2 121.0(2)
C4 C3 H3 119.5
C2 C3 H3 119.5
C5 C4 C3 120.0(2)
C5 C4 H4 120.0
C3 C4 H4 120.0
C4 C5 C6 121.3(3)
C4 C5 H5 119.3
C6 C5 H5 119.3
C5 C6 C1 117.7(2)
C5 C6 C10 121.6(2)
C1 C6 C10 120.7(2)
O1 C7 N1 121.44(19)
O1 C7 C8 120.05(19)
N1 C7 C8 118.41(18)
C7 C8 C12 108.39(16)
C7 C8 C13 113.36(17)
C12 C8 C13 109.50(17)
C7 C8 C11 105.99(16)
C12 C8 C11 109.93(17)
C13 C8 C11 109.58(17)
C2 C9 H9A 109.5
C2 C9 H9B 109.5
H9A C9 H9B 109.5
C2 C9 H9C 109.5
H9A C9 H9C 109.5
H9B C9 H9C 109.5
C6 C10 H10A 109.5
C6 C10 H10B 109.5
H10A C10 H10B 109.5
C6 C10 H10C 109.5
H10A C10 H10C 109.5
H10B C10 H10C 109.5
C8 C11 H11A 109.5
C8 C11 H11B 109.5
H11A C11 H11B 109.5
C8 C11 H11C 109.5
H11A C11 H11C 109.5
H11B C11 H11C 109.5
C8 C12 H12A 109.5
C8 C12 H12B 109.5
H12A C12 H12B 109.5
C8 C12 H12C 109.5
H12A C12 H12C 109.5
H12B C12 H12C 109.5
C8 C13 H13A 109.5
C8 C13 H13B 109.5
H13A C13 H13B 109.5
C8 C13 H13C 109.5
H13A C13 H13C 109.5
H13B C13 H13C 109.5
C15 C14 C19 122.19(19)
C15 C14 N2 119.67(19)
C19 C14 N2 118.10(18)
C14 C15 C16 117.5(2)
C14 C15 C22 121.12(19)
C16 C15 C22 121.32(19)
C17 C16 C15 121.4(2)
C17 C16 H16 119.3
C15 C16 H16 119.3
C16 C17 C18 119.9(2)
C16 C17 H17 120.0
C18 C17 H17 120.0
C17 C18 C19 120.8(2)
C17 C18 H18 119.6
C19 C18 H18 119.6
C18 C19 C14 118.12(19)
C18 C19 C23 121.3(2)
C14 C19 C23 120.57(19)
O2 C20 N2 121.52(19)
O2 C20 C21 121.90(19)
N2 C20 C21 116.51(18)
C26 C21 C24 109.68(16)
C26 C21 C20 110.05(16)
C24 C21 C20 108.00(16)
C26 C21 C25 108.80(17)
C24 C21 C25 110.08(17)
C20 C21 C25 110.21(17)
C15 C22 H22A 109.5
C15 C22 H22B 109.5
H22A C22 H22B 109.5
C15 C22 H22C 109.5
H22A C22 H22C 109.5
H22B C22 H22C 109.5
C19 C23 H23A 109.5
C19 C23 H23B 109.5
H23A C23 H23B 109.5
C19 C23 H23C 109.5
H23A C23 H23C 109.5
H23B C23 H23C 109.5
C21 C24 H24A 109.5
C21 C24 H24B 109.5
H24A C24 H24B 109.5
C21 C24 H24C 109.5
H24A C24 H24C 109.5
H24B C24 H24C 109.5
C21 C25 H25A 109.5
C21 C25 H25B 109.5
H25A C25 H25B 109.5
C21 C25 H25C 109.5
H25A C25 H25C 109.5
H25B C25 H25C 109.5
C21 C26 H26A 109.5
C21 C26 H26B 109.5
H26A C26 H26B 109.5
C21 C26 H26C 109.5
H26A C26 H26C 109.5
H26B C26 H26C 109.5
C32 C27 C28 122.12(19)
C32 C27 N3 118.72(18)
C28 C27 N3 119.11(18)
C29 C28 C27 117.66(19)
C29 C28 C35 121.04(19)
C27 C28 C35 121.30(19)
C30 C29 C28 120.9(2)
C30 C29 H29 119.6
C28 C29 H29 119.6
C31 C30 C29 120.4(2)
C31 C30 H30 119.8
C29 C30 H30 119.8
C30 C31 C32 120.7(2)
C30 C31 H31 119.7
C32 C31 H31 119.7
C31 C32 C27 118.25(19)
C31 C32 C36 120.9(2)
C27 C32 C36 120.89(19)
O3 C33 N3 121.8(2)
O3 C33 C34 122.56(19)
N3 C33 C34 115.67(19)
C39 C34 C37 109.27(16)
C39 C34 C33 109.26(17)
C37 C34 C33 110.52(16)
C39 C34 C38 109.61(16)
C37 C34 C38 109.46(17)
C33 C34 C38 108.72(16)
C28 C35 H35A 109.5
C28 C35 H35B 109.5
H35A C35 H35B 109.5
C28 C35 H35C 109.5
H35A C35 H35C 109.5
H35B C35 H35C 109.5
C32 C36 H36A 109.5
C32 C36 H36B 109.5
H36A C36 H36B 109.5
C32 C36 H36C 109.5
H36A C36 H36C 109.5
H36B C36 H36C 109.5
C34 C37 H37A 109.5
C34 C37 H37B 109.5
H37A C37 H37B 109.5
C34 C37 H37C 109.5
H37A C37 H37C 109.5
H37B C37 H37C 109.5
C34 C38 H38A 109.5
C34 C38 H38B 109.5
H38A C38 H38B 109.5
C34 C38 H38C 109.5
H38A C38 H38C 109.5
H38B C38 H38C 109.5
C34 C39 H39A 109.5
C34 C39 H39B 109.5
H39A C39 H39B 109.5
C34 C39 H39C 109.5
H39A C39 H39C 109.5
H39B C39 H39C 109.5
C45 C40 C41 121.8(2)
C45 C40 N4 118.55(19)
C41 C40 N4 119.6(2)
C42 C41 C40 117.6(2)
C42 C41 C48 121.2(2)
C40 C41 C48 121.1(2)
C43 C42 C41 121.5(2)
C43 C42 H42 119.3
C41 C42 H42 119.3
C42 C43 C44 119.8(2)
C42 C43 H43 120.1
C44 C43 H43 120.1
C45 C44 C43 121.0(2)
C45 C44 H44 119.5
C43 C44 H44 119.5
C44 C45 C40 118.3(2)
C44 C45 C49 121.2(2)
C40 C45 C49 120.5(2)
O4 C46 N4 121.2(2)
O4 C46 C47 121.9(2)
N4 C46 C47 116.89(19)
C51 C47 C46 109.46(18)
C51 C47 C52 109.10(19)
C46 C47 C52 110.20(17)
C51 C47 C50 109.40(18)
C46 C47 C50 108.64(18)
C52 C47 C50 110.02(18)
C41 C48 H48A 109.5
C41 C48 H48B 109.5
H48A C48 H48B 109.5
C41 C48 H48C 109.5
H48A C48 H48C 109.5
H48B C48 H48C 109.5
C45 C49 H49A 109.5
C45 C49 H49B 109.5
H49A C49 H49B 109.5
C45 C49 H49C 109.5
H49A C49 H49C 109.5
H49B C49 H49C 109.5
C47 C50 H50A 109.5
C47 C50 H50B 109.5
H50A C50 H50B 109.5
C47 C50 H50C 109.5
H50A C50 H50C 109.5
H50B C50 H50C 109.5
C47 C51 H51A 109.5
C47 C51 H51B 109.5
H51A C51 H51B 109.5
C47 C51 H51C 109.5
H51A C51 H51C 109.5
H51B C51 H51C 109.5
C47 C52 H52A 109.5
C47 C52 H52B 109.5
H52A C52 H52B 109.5
C47 C52 H52C 109.5
H52A C52 H52C 109.5
H52B C52 H52C 109.5
C7 N1 C1 123.82(17)
C7 N1 H1A 119.9(14)
C1 N1 H1A 115.2(14)
C20 N2 C14 124.50(17)
C20 N2 H2A 120.0(13)
C14 N2 H2A 115.0(13)
C33 N3 C27 123.64(18)
C33 N3 H3A 120.4(13)
C27 N3 H3A 115.9(13)
C46 N4 C40 123.98(19)
C46 N4 H4A 120.9(13)
C40 N4 H4A 115.0(13)

loop_
_geom_bond_atom_site_label_1
_geom_bond_atom_site_label_2
_geom_bond_distance
C1 C6 1.389(3)
C1 C2 1.393(3)
C1 N1 1.430(3)
C2 C3 1.393(3)
C2 C9 1.504(3)
C3 C4 1.381(3)
C3 H3 0.9500
C4 C5 1.375(3)
C4 H4 0.9500
C5 C6 1.385(3)
C5 H5 0.9500
C6 C10 1.496(3)
C7 O1 1.241(2)
C7 N1 1.337(2)
C7 C8 1.523(3)
C8 C12 1.524(3)
C8 C13 1.528(3)
C8 C11 1.528(3)
C9 H9A 0.9800
C9 H9B 0.9800
C9 H9C 0.9800
C10 H10A 0.9800
C10 H10B 0.9800
C10 H10C 0.9800
C11 H11A 0.9800
C11 H11B 0.9800
C11 H11C 0.9800
C12 H12A 0.9800
C12 H12B 0.9800
C12 H12C 0.9800
C13 H13A 0.9800
C13 H13B 0.9800
C13 H13C 0.9800
C14 C15 1.392(3)
C14 C19 1.396(3)
C14 N2 1.434(2)
C15 C16 1.392(3)
C15 C22 1.501(3)
C16 C17 1.379(3)
C16 H16 0.9500
C17 C18 1.381(3)
C17 H17 0.9500
C18 C19 1.388(3)
C18 H18 0.9500
C19 C23 1.508(3)
C20 O2 1.234(2)
C20 N2 1.343(2)
C20 C21 1.532(3)
C21 C26 1.521(3)
C21 C24 1.529(3)
C21 C25 1.538(3)
C22 H22A 0.9800
C22 H22B 0.9800
C22 H22C 0.9800
C23 H23A 0.9800
C23 H23B 0.9800
C23 H23C 0.9800
C24 H24A 0.9800
C24 H24B 0.9800
C24 H24C 0.9800
C25 H25A 0.9800
C25 H25B 0.9800
C25 H25C 0.9800
C26 H26A 0.9800
C26 H26B 0.9800
C26 H26C 0.9800
C27 C32 1.391(3)
C27 C28 1.396(3)
C27 N3 1.436(2)
C28 C29 1.395(3)
C28 C35 1.494(3)
C29 C30 1.379(3)
C29 H29 0.9500
C30 C31 1.377(3)
C30 H30 0.9500
C31 C32 1.389(3)
C31 H31 0.9500
C32 C36 1.507(3)
C33 O3 1.234(2)
C33 N3 1.356(2)
C33 C34 1.529(3)
C34 C39 1.521(2)
C34 C37 1.528(3)
C34 C38 1.533(3)
C35 H35A 0.9800
C35 H35B 0.9800
C35 H35C 0.9800
C36 H36A 0.9800
C36 H36B 0.9800
C36 H36C 0.9800
C37 H37A 0.9800
C37 H37B 0.9800
C37 H37C 0.9800
C38 H38A 0.9800
C38 H38B 0.9800
C38 H38C 0.9800
C39 H39A 0.9800
C39 H39B 0.9800
C39 H39C 0.9800
C40 C45 1.398(3)
C40 C41 1.400(3)
C40 N4 1.425(3)
C41 C42 1.387(3)
C41 C48 1.496(3)
C42 C43 1.381(3)
C42 H42 0.9500
C43 C44 1.383(3)
C43 H43 0.9500
C44 C45 1.382(3)
C44 H44 0.9500
C45 C49 1.506(3)
C46 O4 1.236(2)
C46 N4 1.352(3)
C46 C47 1.524(3)
C47 C51 1.512(3)
C47 C52 1.529(3)
C47 C50 1.530(3)
C48 H48A 0.9800
C48 H48B 0.9800
C48 H48C 0.9800
C49 H49A 0.9800
C49 H49B 0.9800
C49 H49C 0.9800
C50 H50A 0.9800
C50 H50B 0.9800
C50 H50C 0.9800
C51 H51A 0.9800
C51 H51B 0.9800
C51 H51C 0.9800
C52 H52A 0.9800
C52 H52B 0.9800
C52 H52C 0.9800
N1 H1A 0.849(18)
N2 H2A 0.874(18)
N3 H3A 0.850(18)
N4 H4A 0.874(19)

loop_
_geom_hbond_atom_site_label_D
_geom_hbond_atom_site_label_H
_geom_hbond_atom_site_label_A
_geom_hbond_site_symmetry_A
_geom_hbond_distance_DH
_geom_hbond_distance_HA
_geom_hbond_distance_DA
_geom_hbond_angle_DHA
N1 H1A O4 2_566 0.849(18) 2.009(19) 2.802(2) 155.1(19)
N2 H2A O1 2_656 0.874(18) 2.006(19) 2.876(2) 173.4(19)
N3 H3A O2 . 0.850(18) 2.042(19) 2.879(2) 168.4(19)
N4 H4A O3 . 0.874(19) 2.07(2) 2.937(2) 174.2(18)

loop_
_geom_torsion_atom_site_label_1
_geom_torsion_atom_site_label_2
_geom_torsion_atom_site_label_3
_geom_torsion_atom_site_label_4
_geom_torsion
C6 C1 C2 C3 0.8(3)
N1 C1 C2 C3 -177.10(18)
C6 C1 C2 C9 -178.5(2)
N1 C1 C2 C9 3.6(3)
C1 C2 C3 C4 0.3(3)
C9 C2 C3 C4 179.6(2)
C2 C3 C4 C5 -1.2(3)
C3 C4 C5 C6 1.0(3)
C4 C5 C6 C1 0.1(3)
C4 C5 C6 C10 -179.0(2)
C2 C1 C6 C5 -1.0(3)
N1 C1 C6 C5 176.85(18)
C2 C1 C6 C10 178.06(19)
N1 C1 C6 C10 -4.1(3)
O1 C7 C8 C12 42.4(3)
N1 C7 C8 C12 -141.14(19)
O1 C7 C8 C13 164.20(19)
N1 C7 C8 C13 -19.4(3)
O1 C7 C8 C11 -75.6(2)
N1 C7 C8 C11 100.9(2)
C19 C14 C15 C16 -1.2(3)
N2 C14 C15 C16 176.35(18)
C19 C14 C15 C22 179.56(18)
N2 C14 C15 C22 -2.8(3)
C14 C15 C16 C17 -0.2(3)
C22 C15 C16 C17 179.03(19)
C15 C16 C17 C18 0.9(3)
C16 C17 C18 C19 -0.3(3)
C17 C18 C19 C14 -1.0(3)
C17 C18 C19 C23 179.1(2)
C15 C14 C19 C18 1.8(3)
N2 C14 C19 C18 -175.80(18)
C15 C14 C19 C23 -178.28(19)
N2 C14 C19 C23 4.1(3)
O2 C20 C21 C26 -8.6(3)
N2 C20 C21 C26 174.51(17)
O2 C20 C21 C24 111.1(2)
N2 C20 C21 C24 -65.8(2)
O2 C20 C21 C25 -128.60(19)
N2 C20 C21 C25 54.5(2)
C32 C27 C28 C29 -0.6(3)
N3 C27 C28 C29 176.84(18)
C32 C27 C28 C35 -179.76(19)
N3 C27 C28 C35 -2.3(3)
C27 C28 C29 C30 -0.3(3)
C35 C28 C29 C30 178.85(19)
C28 C29 C30 C31 0.9(3)
C29 C30 C31 C32 -0.5(3)
C30 C31 C32 C27 -0.4(3)
C30 C31 C32 C36 178.65(19)
C28 C27 C32 C31 0.9(3)
N3 C27 C32 C31 -176.47(18)
C28 C27 C32 C36 -178.13(19)
N3 C27 C32 C36 4.5(3)
O3 C33 C34 C39 -6.0(3)
N3 C33 C34 C39 173.96(16)
O3 C33 C34 C37 -126.2(2)
N3 C33 C34 C37 53.7(2)
O3 C33 C34 C38 113.6(2)
N3 C33 C34 C38 -66.5(2)
C45 C40 C41 C42 -0.7(3)
N4 C40 C41 C42 177.63(19)
C45 C40 C41 C48 -179.59(19)
N4 C40 C41 C48 -1.2(3)
C40 C41 C42 C43 -0.2(3)
C48 C41 C42 C43 178.7(2)
C41 C42 C43 C44 0.1(4)
C42 C43 C44 C45 0.9(4)
C43 C44 C45 C40 -1.7(3)
C43 C44 C45 C49 177.8(2)
C41 C40 C45 C44 1.7(3)
N4 C40 C45 C44 -176.7(2)
C41 C40 C45 C49 -177.86(19)
N4 C40 C45 C49 3.8(3)
O4 C46 C47 C51 -5.6(3)
N4 C46 C47 C51 175.32(19)
O4 C46 C47 C52 -125.6(2)
N4 C46 C47 C52 55.3(2)
O4 C46 C47 C50 113.8(2)
N4 C46 C47 C50 -65.3(2)
O1 C7 N1 C1 2.0(3)
C8 C7 N1 C1 -174.4(2)
C6 C1 N1 C7 78.7(3)
C2 C1 N1 C7 -103.3(2)
O2 C20 N2 C14 -5.1(3)
C21 C20 N2 C14 171.82(18)
C15 C14 N2 C20 77.5(3)
C19 C14 N2 C20 -104.8(2)
O3 C33 N3 C27 2.2(3)
C34 C33 N3 C27 -177.77(17)
C32 C27 N3 C33 -109.8(2)
C28 C27 N3 C33 72.7(3)
O4 C46 N4 C40 -1.4(3)
C47 C46 N4 C40 177.65(18)
C45 C40 N4 C46 -112.3(2)
C41 C40 N4 C46 69.3(3)

loop_
_cod_related_entry_id
_cod_related_entry_database
_cod_related_entry_code
1 ChemSpider 474726
